data_4117484
loop_
_publ_author_name
'Wojciech Miiller'
'Maxim Avdeev'
'Qingdi Zhou'
'Brendan J. Kennedy'
'Neeraj Sharma'
'Ramzi Kutteh'
'Gordon J. Kearley'
'Siegber Schmid'
'Kevin S. Knight'
'Peter E. R. Blanchard'
'Chris D. Ling'

_publ_section_title
;
 Giant Magnetoelastic Effect at the Opening of a Spin-Gap in Ba3BiIr2O9
;
_journal_name_full 'Journal of the American Chemical Society'
_journal_page_first 3265
_journal_page_last 3270
_journal_paper_doi 10.1021/ja211517h
_journal_volume 134
_journal_year 2012
_chemical_formula_sum 'Ba3 Bi Ir2 O9'
_chemical_formula_weight 1149.40
_space_group_IT_number 15
_symmetry_cell_setting monoclinic
_symmetry_space_group_name_Hall '-C 2yc'
_symmetry_space_group_name_H-M 'C 1 2/c 1'
_audit_author_name 'Chris Ling'
_audit_creation_date 2011-08-31T23:34
_audit_creation_method 'from EXP file using GSAS2CIF'
_audit_update_record ' 2011-08-31T23:34  Initial CIF as created by GSAS2CIF'
_cell_angle_alpha 90.0
_cell_angle_beta 92.2902(6)
_cell_angle_gamma 90.0
_cell_formula_units_Z 4
_cell_length_a 5.93816(5)
_cell_length_b 10.24207(8)
_cell_length_c 14.85187(17)
_cell_volume 902.555(15)
_computing_structure_refinement GSAS
_diffrn_radiation_probe neutron
_exptl_absorpt_correction_T_max 0.28773
_exptl_absorpt_correction_T_min 0.07813
_exptl_absorpt_process_details
;   GSAS Absorption/surface roughness correction: function number 0
 Debye-Scherrer absorption correction
Term (= MU.r/wave) =     0.77608    
Correction is refined.
;
_pd_calc_method 'Rietveld Refinement'
_pd_meas_2theta_fixed 168.33
_pd_meas_number_of_points 6794
_pd_phase_name Ba3BiIr2O9
_pd_proc_info_datetime 2011-08-31T23:34:16
_pd_proc_ls_background_function
;   GSAS Background function number 1 with  7 terms.
 Shifted Chebyshev function of 1st kind
      1:    1.30181     2:   0.549239     3:  -0.102028     4:  -4.546970E-02
      5:  -6.532200E-02 6:  -1.000910E-02 7:   1.084370E-02
;
_pd_proc_ls_prof_R_factor 0.0398
_pd_proc_ls_prof_wR_expected 0.0277
_pd_proc_ls_prof_wR_factor 0.0590
_pd_proc_number_of_points 6794
_refine_ls_goodness_of_fit_all 2.03
_refine_ls_matrix_type full
_refine_ls_number_parameters 52
_refine_ls_number_restraints 0
_refine_ls_R_Fsqd_factor 0.14624
_refine_ls_shift/su_max 2.39
_refine_ls_shift/su_mean 0.09
_reflns_d_resolution_high 0.663
_reflns_d_resolution_low 2.609
_reflns_limit_h_max 8
_reflns_limit_h_min 0
_reflns_limit_k_max 15
_reflns_limit_k_min 0
_reflns_limit_l_max 22
_reflns_limit_l_min -22
_reflns_number_total 2174
_cod_data_source_file ja211517h_si_003.cif
_cod_data_source_block BA3BIIR2O9_80K
_cod_original_cell_volume 902.555(8)
_cod_database_code 4117484
_cod_database_fobs_code 4117484
_gsas_exptl_extinct_corr_t_min 1.00000
_gsas_exptl_extinct_corr_t_max 1.00000

loop_
_symmetry_equiv_pos_site_id
_symmetry_equiv_pos_as_xyz
1 +x,+y,+z
2 -x,+y,-z+1/2
-1 -x,-y,-z
-2 +x,-y,+z+1/2
101 +x+1/2,+y+1/2,+z
102 -x+1/2,+y+1/2,-z+1/2
-101 -x+1/2,-y+1/2,-z
-102 +x+1/2,-y+1/2,+z+1/2

loop_
_atom_site_type_symbol
_atom_site_label
_atom_site_fract_x
_atom_site_fract_y
_atom_site_fract_z
_atom_site_occupancy
_atom_site_thermal_displace_type
_atom_site_U_iso_or_equiv
_atom_site_symmetry_multiplicity
Ba Ba1 0.0 0.9939(18) 0.25 1.0 Uiso 0.0051(15) 4
Ba Ba2 0.0125(15) 0.3284(12) 0.0940(6) 1.0 Uiso 0.0051(15) 8
Bi Bi 0.0 0.0 0.0 1.0 Uiso 0.0084(22) 4
Ir Ir 0.9811(7) 0.3387(6) 0.83593(29) 1.0 Uiso 0.0060(12) 8
O O1 0.0 0.5099(14) 0.25 1.0 Uiso 0.0060(9) 4
O O2 0.5389(15) 0.3291(11) 0.0911(5) 1.0 Uiso 0.0060(9) 8
O O3 0.2741(16) 0.2372(8) 0.2405(6) 1.0 Uiso 0.0060(9) 8
O O4 0.7725(14) 0.0909(9) 0.1040(5) 1.0 Uiso 0.0060(9) 8
O O5 0.6919(14) 0.0900(9) 0.4288(6) 1.0 Uiso 0.0060(9) 8

loop_
_atom_type_symbol
_atom_type_scat_length_neutron
_atom_type_scat_source
_atom_type_number_in_cell
Ba 0.5070 International_Tables_Vol_C 12.0
Bi 0.8532 International_Tables_Vol_C 4.0
Ir 1.0600 International_Tables_Vol_C 8.0
O 0.5805 International_Tables_Vol_C 36.0

loop_
_geom_angle_atom_site_label_1
_geom_angle_atom_site_label_2
_geom_angle_atom_site_label_3
_geom_angle
_geom_angle_site_symmetry_1
_geom_angle_site_symmetry_3
_geom_angle_publ_flag
Ba2 Ba1 Ba2 68.24(34) 1_565 2_565 n
Ba2 Ba1 Ba2 93.16(22) 1_565 101_455 n
Ba2 Ba1 Ba2 89.75(20) 1_565 101_555 n
Ba2 Ba1 Ba2 131.65(25) 1_565 102_455 n
Ba2 Ba1 Ba2 130.14(24) 1_565 102_555 n
Ba2 Ba1 Bi 54.93(22) 1_565 1_565 n
Ba2 Ba1 Bi 123.1(4) 1_565 2_565 n
Ba2 Ba1 Ir 55.06(26) 1_565 -101_566 n
Ba2 Ba1 Ir 76.57(33) 1_565 -102_465 n
Ba2 Ba1 O1 89.7(5) 1_565 101_455 n
Ba2 Ba1 O1 85.1(4) 1_565 101_555 n
Ba2 Ba1 O2 91.27(33) 1_565 101_455 n
Ba2 Ba1 O2 159.3(5) 1_565 102_555 n
Ba2 Ba1 O3 42.25(29) 1_565 1_565 n
Ba2 Ba1 O3 49.98(31) 1_565 2_565 n
Ba2 Ba1 O3 136.77(23) 1_565 101_455 n
Ba2 Ba1 O3 138.23(22) 1_565 102_555 n
Ba2 Ba1 O4 42.7(4) 1_565 1_465 n
Ba2 Ba1 O4 97.2(5) 1_565 2_665 n
Ba2 Ba1 Ba2 130.14(24) 2_565 101_455 n
Ba2 Ba1 Ba2 131.65(25) 2_565 101_555 n
Ba2 Ba1 Ba2 89.75(20) 2_565 102_455 n
Ba2 Ba1 Ba2 93.16(22) 2_565 102_555 n
Ba2 Ba1 Bi 123.1(4) 2_565 1_565 n
Ba2 Ba1 Bi 54.93(22) 2_565 2_565 n
Ba2 Ba1 Ir 76.57(33) 2_565 -101_566 n
Ba2 Ba1 Ir 55.06(26) 2_565 -102_465 n
Ba2 Ba1 O1 85.1(4) 2_565 101_455 n
Ba2 Ba1 O1 89.7(5) 2_565 101_555 n
Ba2 Ba1 O2 159.3(5) 2_565 101_455 n
Ba2 Ba1 O2 91.27(33) 2_565 102_555 n
Ba2 Ba1 O3 49.98(31) 2_565 1_565 n
Ba2 Ba1 O3 42.25(29) 2_565 2_565 n
Ba2 Ba1 O3 138.23(22) 2_565 101_455 n
Ba2 Ba1 O3 136.77(23) 2_565 102_555 n
Ba2 Ba1 O4 97.2(5) 2_565 1_465 n
Ba2 Ba1 O4 42.7(4) 2_565 2_665 n
Ba2 Ba1 Ba2 91.86(25) 101_455 101_555 n
Ba2 Ba1 Ba2 68.31(26) 101_455 102_455 n
Ba2 Ba1 Ba2 130.0(5) 101_455 102_555 n
Ba2 Ba1 Bi 57.20(15) 101_455 1_565 n
Ba2 Ba1 Bi 123.77(24) 101_455 2_565 n
Ba2 Ba1 Ir 56.01(20) 101_455 -101_566 n
Ba2 Ba1 Ir 165.94(21) 101_455 -102_465 n
Ba2 Ba1 O1 47.60(28) 101_455 101_455 n
Ba2 Ba1 O1 136.1(4) 101_455 101_555 n
Ba2 Ba1 O2 50.73(26) 101_455 101_455 n
Ba2 Ba1 O2 98.3(4) 101_455 102_555 n
Ba2 Ba1 O3 135.09(35) 101_455 1_565 n
Ba2 Ba1 O3 89.88(24) 101_455 2_565 n
Ba2 Ba1 O3 43.93(26) 101_455 101_455 n
Ba2 Ba1 O3 88.1(4) 101_455 102_555 n
Ba2 Ba1 O4 50.55(34) 101_455 1_465 n
Ba2 Ba1 O4 161.19(27) 101_455 2_665 n
Ba2 Ba1 Ba2 133.0(5) 101_555 102_455 n
Ba2 Ba1 Ba2 68.31(26) 101_555 102_555 n
Ba2 Ba1 Bi 55.46(15) 101_555 1_565 n
Ba2 Ba1 Bi 125.48(24) 101_555 2_565 n
Ba2 Ba1 Ir 125.72(15) 101_555 -101_566 n
Ba2 Ba1 Ir 78.69(15) 101_555 -102_465 n
Ba2 Ba1 O1 139.3(4) 101_555 101_455 n
Ba2 Ba1 O1 44.39(28) 101_555 101_555 n
Ba2 Ba1 O2 41.14(23) 101_555 101_455 n
Ba2 Ba1 O2 107.0(5) 101_555 102_555 n
Ba2 Ba1 O3 84.46(21) 101_555 1_565 n
Ba2 Ba1 O3 139.7(4) 101_555 2_565 n
Ba2 Ba1 O3 87.3(4) 101_555 101_455 n
Ba2 Ba1 O3 48.48(22) 101_555 102_555 n
Ba2 Ba1 O4 93.17(23) 101_555 1_465 n
Ba2 Ba1 O4 103.79(25) 101_555 2_665 n
Ba2 Ba1 Ba2 91.86(25) 102_455 102_555 n
Ba2 Ba1 Bi 125.48(24) 102_455 1_565 n
Ba2 Ba1 Bi 55.46(15) 102_455 2_565 n
Ba2 Ba1 Ir 78.69(15) 102_455 -101_566 n
Ba2 Ba1 Ir 125.72(15) 102_455 -102_465 n
Ba2 Ba1 O1 44.39(28) 102_455 101_455 n
Ba2 Ba1 O1 139.3(4) 102_455 101_555 n
Ba2 Ba1 O2 107.0(5) 102_455 101_455 n
Ba2 Ba1 O2 41.14(23) 102_455 102_555 n
Ba2 Ba1 O3 139.7(4) 102_455 1_565 n
Ba2 Ba1 O3 84.46(21) 102_455 2_565 n
Ba2 Ba1 O3 48.48(22) 102_455 101_455 n
Ba2 Ba1 O3 87.3(4) 102_455 102_555 n
Ba2 Ba1 O4 103.79(25) 102_455 1_465 n
Ba2 Ba1 O4 93.17(23) 102_455 2_665 n
Ba2 Ba1 Bi 123.77(24) 102_555 1_565 n
Ba2 Ba1 Bi 57.20(15) 102_555 2_565 n
Ba2 Ba1 Ir 165.94(21) 102_555 -101_566 n
Ba2 Ba1 Ir 56.01(20) 102_555 -102_465 n
Ba2 Ba1 O1 136.1(4) 102_555 101_455 n
Ba2 Ba1 O1 47.60(28) 102_555 101_555 n
Ba2 Ba1 O2 98.3(4) 102_555 101_455 n
Ba2 Ba1 O2 50.73(26) 102_555 102_555 n
Ba2 Ba1 O3 89.88(24) 102_555 1_565 n
Ba2 Ba1 O3 135.09(35) 102_555 2_565 n
Ba2 Ba1 O3 88.1(4) 102_555 101_455 n
Ba2 Ba1 O3 43.93(26) 102_555 102_555 n
Ba2 Ba1 O4 161.19(27) 102_555 1_465 n
Ba2 Ba1 O4 50.55(34) 102_555 2_665 n
Bi Ba1 Bi 178.1(6) 1_565 2_565 n
Bi Ba1 Ir 70.27(12) 1_565 -101_566 n
Bi Ba1 Ir 108.74(22) 1_565 -102_465 n
Bi Ba1 O1 92.233(25) 1_565 101_455 n
Bi Ba1 O1 87.660(22) 1_565 101_555 n
Bi Ba1 O2 36.67(20) 1_565 101_455 n
Bi Ba1 O2 145.2(6) 1_565 102_555 n
Bi Ba1 O3 85.21(28) 1_565 1_565 n
Bi Ba1 O3 93.16(31) 1_565 2_565 n
Bi Ba1 O3 89.15(29) 1_565 101_455 n
Bi Ba1 O3 92.57(32) 1_565 102_555 n
Bi Ba1 O4 37.85(17) 1_565 1_465 n
Bi Ba1 O4 141.0(4) 1_565 2_665 n
Bi Ba1 Ir 108.74(22) 2_565 -101_566 n
Bi Ba1 Ir 70.27(12) 2_565 -102_465 n
Bi Ba1 O1 87.660(22) 2_565 101_455 n
Bi Ba1 O1 92.233(25) 2_565 101_555 n
Bi Ba1 O2 145.2(6) 2_565 101_455 n
Bi Ba1 O2 36.67(20) 2_565 102_555 n
Bi Ba1 O3 93.16(31) 2_565 1_565 n
Bi Ba1 O3 85.21(28) 2_565 2_565 n
Bi Ba1 O3 92.57(32) 2_565 101_455 n
Bi Ba1 O3 89.15(29) 2_565 102_555 n
Bi Ba1 O4 141.0(4) 2_565 1_465 n
Bi Ba1 O4 37.85(17) 2_565 2_665 n
Ir Ba1 Ir 121.8(6) -101_566 -102_465 n
Ir Ba1 O1 34.80(27) -101_566 101_455 n
Ir Ba1 O1 140.1(6) -101_566 101_555 n
Ir Ba1 O2 94.45(20) -101_566 101_455 n
Ir Ba1 O2 118.99(20) -101_566 102_555 n
Ir Ba1 O3 90.7(5) -101_566 1_565 n
Ir Ba1 O3 34.45(22) -101_566 2_565 n
Ir Ba1 O3 93.18(22) -101_566 101_455 n
Ir Ba1 O3 144.1(5) -101_566 102_555 n
Ir Ba1 O4 32.62(22) -101_566 1_465 n
Ir Ba1 O4 119.0(6) -101_566 2_665 n
Ir Ba1 O1 140.1(6) -102_465 101_455 n
Ir Ba1 O1 34.80(27) -102_465 101_555 n
Ir Ba1 O2 118.99(20) -102_465 101_455 n
Ir Ba1 O2 94.45(20) -102_465 102_555 n
Ir Ba1 O3 34.45(22) -102_465 1_565 n
Ir Ba1 O3 90.7(5) -102_465 2_565 n
Ir Ba1 O3 144.1(5) -102_465 101_455 n
Ir Ba1 O3 93.18(22) -102_465 102_555 n
Ir Ba1 O4 119.0(6) -102_465 1_465 n
Ir Ba1 O4 32.62(22) -102_465 2_665 n
O1 Ba1 O1 173.7(10) 101_455 101_555 n
O1 Ba1 O2 98.23(35) 101_455 101_455 n
O1 Ba1 O2 85.44(32) 101_455 102_555 n
O1 Ba1 O3 120.0(7) 101_455 1_565 n
O1 Ba1 O3 53.6(4) 101_455 2_565 n
O1 Ba1 O3 66.3(4) 101_455 101_455 n
O1 Ba1 O3 120.1(7) 101_455 102_555 n
O1 Ba1 O4 60.77(24) 101_455 1_465 n
O1 Ba1 O4 116.6(4) 101_455 2_665 n
O1 Ba1 O2 85.44(32) 101_555 101_455 n
O1 Ba1 O2 98.23(35) 101_555 102_555 n
O1 Ba1 O3 53.6(4) 101_555 1_565 n
O1 Ba1 O3 120.0(7) 101_555 2_565 n
O1 Ba1 O3 120.1(7) 101_555 101_455 n
O1 Ba1 O3 66.3(4) 101_555 102_555 n
O1 Ba1 O4 116.6(4) 101_555 1_465 n
O1 Ba1 O4 60.77(24) 101_555 2_665 n
O2 Ba1 O2 109.3(8) 101_455 102_555 n
O2 Ba1 O3 112.57(30) 101_455 1_565 n
O2 Ba1 O3 125.63(32) 101_455 2_565 n
O2 Ba1 O3 59.8(4) 101_455 101_455 n
O2 Ba1 O3 58.2(4) 101_455 102_555 n
O2 Ba1 O4 67.44(29) 101_455 1_465 n
O2 Ba1 O4 144.1(4) 101_455 2_665 n
O2 Ba1 O3 125.63(32) 102_555 1_565 n
O2 Ba1 O3 112.57(30) 102_555 2_565 n
O2 Ba1 O3 58.2(4) 102_555 101_455 n
O2 Ba1 O3 59.8(4) 102_555 102_555 n
O2 Ba1 O4 144.1(4) 102_555 1_465 n
O2 Ba1 O4 67.44(29) 102_555 2_665 n
O3 Ba1 O3 66.7(6) 1_565 2_565 n
O3 Ba1 O3 171.7(5) 1_565 101_455 n
O3 Ba1 O3 119.90(4) 1_565 102_555 n
O3 Ba1 O4 84.9(5) 1_565 1_465 n
O3 Ba1 O4 58.3(4) 1_565 2_665 n
O3 Ba1 O3 119.90(4) 2_565 101_455 n
O3 Ba1 O3 171.7(5) 2_565 102_555 n
O3 Ba1 O4 58.3(4) 2_565 1_465 n
O3 Ba1 O4 84.9(5) 2_565 2_665 n
O3 Ba1 O3 54.1(5) 101_455 102_555 n
O3 Ba1 O4 94.4(4) 101_455 1_465 n
O3 Ba1 O4 125.3(5) 101_455 2_665 n
O3 Ba1 O4 125.3(5) 102_555 1_465 n
O3 Ba1 O4 94.4(4) 102_555 2_665 n
O4 Ba1 O4 136.8(9) 1_465 2_665 n
Ba1 Ba2 Ba1 89.75(20) 1_545 101_445 n
Ba1 Ba2 Ba1 93.16(22) 1_545 101_545 n
Ba1 Ba2 Ba2 91.44(34) 1_545 -101_345 n
Ba1 Ba2 Ba2 94.6(4) 1_545 -101_445 n
Ba1 Ba2 Bi 56.59(19) 1_545 1_555 n
Ba1 Ba2 Bi 124.48(25) 1_545 101_455 n
Ba1 Ba2 Bi 129.43(26) 1_545 101_555 n
Ba1 Ba2 Ir 128.95(28) 1_545 -1_666 n
Ba1 Ba2 Ir 53.77(17) 1_545 -101_556 n
Ba1 Ba2 Ir 58.32(18) 1_545 -101_656 n
Ba1 Ba2 O1 94.6(4) 1_545 1_555 n
Ba1 Ba2 O2 88.3(4) 1_545 1_455 n
Ba1 Ba2 O2 92.87(35) 1_545 1_555 n
Ba1 Ba2 O3 46.10(33) 1_545 1_555 n
Ba1 Ba2 O4 40.32(25) 1_545 1_455 n
Ba1 Ba2 O4 135.31(35) 1_545 101_455 n
Ba1 Ba2 O5 54.52(23) 1_545 2_655 n
Ba1 Ba2 O5 142.97(34) 1_545 102_555 n
Ba1 Ba2 O5 138.0(4) 1_545 -102_455 n
Ba1 Ba2 Ba1 91.86(25) 101_445 101_545 n
Ba1 Ba2 Ba2 89.25(29) 101_445 -101_345 n
Ba1 Ba2 Ba2 173.2(4) 101_445 -101_445 n
Ba1 Ba2 Bi 124.98(30) 101_445 1_555 n
Ba1 Ba2 Bi 54.96(14) 101_445 101_455 n
Ba1 Ba2 Bi 127.09(32) 101_445 101_555 n
Ba1 Ba2 Ir 57.24(25) 101_445 -1_666 n
Ba1 Ba2 Ir 54.58(29) 101_445 -101_556 n
Ba1 Ba2 Ir 130.08(27) 101_445 -101_656 n
Ba1 Ba2 O1 44.38(17) 101_445 1_555 n
Ba1 Ba2 O2 43.08(29) 101_445 1_455 n
Ba1 Ba2 O2 138.09(34) 101_445 1_555 n
Ba1 Ba2 O3 95.57(33) 101_445 1_555 n
Ba1 Ba2 O4 86.6(4) 101_445 1_455 n
Ba1 Ba2 O4 89.65(34) 101_445 101_455 n
Ba1 Ba2 O5 144.3(4) 101_445 2_655 n
Ba1 Ba2 O5 53.22(30) 101_445 102_555 n
Ba1 Ba2 O5 130.9(4) 101_445 -102_455 n
Ba1 Ba2 Ba2 175.3(4) 101_545 -101_345 n
Ba1 Ba2 Ba2 93.16(30) 101_545 -101_445 n
Ba1 Ba2 Bi 127.95(33) 101_545 1_555 n
Ba1 Ba2 Bi 125.12(33) 101_545 101_455 n
Ba1 Ba2 Bi 57.36(14) 101_545 101_555 n
Ba1 Ba2 Ir 55.11(25) 101_545 -1_666 n
Ba1 Ba2 Ir 127.86(28) 101_545 -101_556 n
Ba1 Ba2 Ir 56.99(29) 101_545 -101_656 n
Ba1 Ba2 O1 47.59(16) 101_545 1_555 n
Ba1 Ba2 O2 134.9(4) 101_545 1_455 n
Ba1 Ba2 O2 46.23(25) 101_545 1_555 n
Ba1 Ba2 O3 47.4(4) 101_545 1_555 n
Ba1 Ba2 O4 133.4(4) 101_545 1_455 n
Ba1 Ba2 O4 42.21(28) 101_545 101_455 n
Ba1 Ba2 O5 89.8(4) 101_545 2_655 n
Ba1 Ba2 O5 88.1(4) 101_545 102_555 n
Ba1 Ba2 O5 95.01(28) 101_545 -102_455 n
Ba2 Ba2 Ba2 85.38(35) -101_345 -101_445 n
Ba2 Ba2 Bi 54.35(25) -101_344 1_555 n
Ba2 Ba2 Bi 52.36(21) -101_344 101_455 n
Ba2 Ba2 Bi 118.54(33) -101_344 101_555 n
Ba2 Ba2 Ir 122.2(4) -101_455 -1_666 n
Ba2 Ba2 Ir 56.20(22) -101_455 -101_556 n
Ba2 Ba2 Ir 125.1(5) -101_455 -101_656 n
Ba2 Ba2 O1 133.1(4) -101_455 1_555 n
Ba2 Ba2 O2 46.28(22) -101_455 1_455 n
Ba2 Ba2 O2 132.4(5) -101_455 1_555 n
Ba2 Ba2 O3 137.1(6) -101_455 1_555 n
Ba2 Ba2 O4 51.25(28) -101_455 1_455 n
Ba2 Ba2 O4 133.2(5) -101_455 101_455 n
Ba2 Ba2 O5 91.9(4) -101_455 2_655 n
Ba2 Ba2 O5 88.9(4) -101_455 102_555 n
Ba2 Ba2 O5 80.81(30) -101_455 -102_455 n
Ba2 Ba2 Bi 54.37(25) -101_444 1_555 n
Ba2 Ba2 Bi 118.22(33) -101_444 101_455 n
Ba2 Ba2 Bi 52.96(21) -101_444 101_555 n
Ba2 Ba2 Ir 122.7(4) -101_555 -1_666 n
Ba2 Ba2 Ir 124.6(4) -101_555 -101_556 n
Ba2 Ba2 Ir 56.75(23) -101_555 -101_656 n
Ba2 Ba2 O1 140.1(4) -101_555 1_555 n
Ba2 Ba2 O2 131.7(5) -101_555 1_455 n
Ba2 Ba2 O2 47.05(25) -101_555 1_555 n
Ba2 Ba2 O3 91.2(4) -101_555 1_555 n
Ba2 Ba2 O4 93.3(5) -101_555 1_455 n
Ba2 Ba2 O4 90.9(4) -101_555 101_455 n
Ba2 Ba2 O5 40.46(26) -101_555 2_655 n
Ba2 Ba2 O5 122.3(4) -101_555 102_555 n
Ba2 Ba2 O5 43.91(26) -101_555 -102_455 n
Bi Ba2 Bi 106.71(23) 1_555 101_455 n
Bi Ba2 Bi 107.33(24) 1_555 101_555 n
Bi Ba2 Ir 174.43(31) 1_555 -1_666 n
Bi Ba2 Ir 70.49(22) 1_555 -101_556 n
Bi Ba2 Ir 70.96(23) 1_555 -101_656 n
Bi Ba2 O1 151.1(4) 1_555 1_555 n
Bi Ba2 O2 89.5(4) 1_555 1_455 n
Bi Ba2 O2 90.1(4) 1_555 1_555 n
Bi Ba2 O3 89.5(4) 1_555 1_555 n
Bi Ba2 O4 38.98(24) 1_555 1_455 n
Bi Ba2 O4 145.3(4) 1_555 101_455 n
Bi Ba2 O5 38.44(22) 1_555 2_655 n
Bi Ba2 O5 142.3(4) 1_555 102_555 n
Bi Ba2 O5 86.76(29) 1_555 -102_455 n
Bi Ba2 Bi 105.84(28) 101_455 101_555 n
Bi Ba2 Ir 70.01(22) 101_455 -1_666 n
Bi Ba2 Ir 70.72(19) 101_455 -101_556 n
Bi Ba2 Ir 174.96(29) 101_455 -101_656 n
Bi Ba2 O1 87.23(30) 101_455 1_555 n
Bi Ba2 O2 36.25(26) 101_455 1_455 n
Bi Ba2 O2 142.5(4) 101_455 1_555 n
Bi Ba2 O3 150.5(4) 101_455 1_555 n
Bi Ba2 O4 91.13(32) 101_455 1_455 n
Bi Ba2 O4 90.4(4) 101_455 101_455 n
Bi Ba2 O5 143.4(4) 101_455 2_655 n
Bi Ba2 O5 37.43(21) 101_455 102_555 n
Bi Ba2 O5 82.35(28) 101_455 -102_455 n
Bi Ba2 Ir 69.94(22) 101_555 -1_666 n
Bi Ba2 Ir 174.71(29) 101_555 -101_556 n
Bi Ba2 Ir 71.12(18) 101_555 -101_656 n
Bi Ba2 O1 92.36(31) 101_555 1_555 n
Bi Ba2 O2 142.1(5) 101_555 1_455 n
Bi Ba2 O2 36.66(22) 101_555 1_555 n
Bi Ba2 O3 91.92(33) 101_555 1_555 n
Bi Ba2 O4 146.2(4) 101_555 1_455 n
Bi Ba2 O4 38.02(20) 101_555 101_455 n
Bi Ba2 O5 82.85(27) 101_555 2_655 n
Bi Ba2 O5 81.39(30) 101_555 102_555 n
Bi Ba2 O5 37.74(20) 101_555 -102_455 n
Ir Ba2 Ir 111.79(29) -1_666 -101_556 n
Ir Ba2 Ir 111.93(28) -1_666 -101_656 n
Ir Ba2 O1 34.40(27) -1_666 1_555 n
Ir Ba2 O2 90.0(4) -1_666 1_455 n
Ir Ba2 O2 90.15(35) -1_666 1_555 n
Ir Ba2 O3 95.4(4) -1_666 1_555 n
Ir Ba2 O4 143.8(4) -1_666 1_455 n
Ir Ba2 O4 32.56(22) -1_666 101_455 n
Ir Ba2 O5 143.4(4) -1_666 2_655 n
Ir Ba2 O5 33.47(22) -1_666 102_555 n
Ir Ba2 O5 88.31(33) -1_666 -102_455 n
Ir Ba2 Ir 112.00(33) -101_556 -101_656 n
Ir Ba2 O1 91.49(28) -101_556 1_555 n
Ir Ba2 O2 34.56(25) -101_556 1_455 n
Ir Ba2 O2 146.6(5) -101_556 1_555 n
Ir Ba2 O3 92.9(4) -101_556 1_555 n
Ir Ba2 O4 32.20(22) -101_556 1_455 n
Ir Ba2 O4 144.2(4) -101_556 101_455 n
Ir Ba2 O5 97.6(4) -101_556 2_655 n
Ir Ba2 O5 97.43(32) -101_556 102_555 n
Ir Ba2 O5 136.98(33) -101_556 -102_455 n
Ir Ba2 O1 96.84(28) -101_656 1_555 n
Ir Ba2 O2 146.6(5) -101_656 1_455 n
Ir Ba2 O2 34.56(23) -101_656 1_555 n
Ir Ba2 O3 34.51(22) -101_656 1_555 n
Ir Ba2 O4 89.6(4) -101_656 1_455 n
Ir Ba2 O4 89.41(30) -101_656 101_455 n
Ir Ba2 O5 33.32(21) -101_656 2_655 n
Ir Ba2 O5 143.5(4) -101_656 102_555 n
Ir Ba2 O5 92.99(31) -101_656 -102_455 n
O1 Ba2 O2 87.4(4) 1_555 1_455 n
O1 Ba2 O2 93.74(32) 1_555 1_555 n
O1 Ba2 O3 68.36(34) 1_555 1_555 n
O1 Ba2 O4 117.9(4) 1_555 1_455 n
O1 Ba2 O4 56.52(32) 1_555 101_455 n
O1 Ba2 O5 128.5(4) 1_555 2_655 n
O1 Ba2 O5 59.98(35) 1_555 102_555 n
O1 Ba2 O5 120.7(5) 1_555 -102_455 n
O2 Ba2 O2 178.3(5) 1_455 1_555 n
O2 Ba2 O3 122.7(5) 1_455 1_555 n
O2 Ba2 O4 59.8(4) 1_455 1_455 n
O2 Ba2 O4 119.6(6) 1_455 101_455 n
O2 Ba2 O5 125.7(5) 1_455 2_655 n
O2 Ba2 O5 65.8(4) 1_455 102_555 n
O2 Ba2 O5 113.3(4) 1_455 -102_455 n
O2 Ba2 O3 58.98(33) 1_555 1_555 n
O2 Ba2 O4 120.6(5) 1_555 1_455 n
O2 Ba2 O4 60.17(33) 1_555 101_455 n
O2 Ba2 O5 54.38(35) 1_555 2_655 n
O2 Ba2 O5 113.7(5) 1_555 102_555 n
O2 Ba2 O5 65.01(30) 1_555 -102_455 n
O3 Ba2 O4 86.4(5) 1_555 1_455 n
O3 Ba2 O4 89.5(4) 1_555 101_455 n
O3 Ba2 O5 60.66(34) 1_555 2_655 n
O3 Ba2 O5 127.4(5) 1_555 102_555 n
O3 Ba2 O5 123.9(4) 1_555 -102_455 n
O4 Ba2 O4 174.2(5) 1_455 101_455 n
O4 Ba2 O5 66.9(4) 1_455 2_655 n
O4 Ba2 O5 125.5(5) 1_455 102_555 n
O4 Ba2 O5 120.4(4) 1_455 -102_455 n
O4 Ba2 O5 114.5(4) 101_455 2_655 n
O4 Ba2 O5 54.61(33) 101_455 102_555 n
O4 Ba2 O5 65.34(31) 101_455 -102_455 n
O5 Ba2 O5 162.5(5) 2_655 102_555 n
O5 Ba2 O5 84.4(4) 2_655 -102_455 n
O5 Ba2 O5 78.5(4) 102_555 -102_455 n
Ba1 Bi Ba1 180.0 1_545 -1_565 n
Ba1 Bi Ba2 68.48(31) 1_545 1_555 n
Ba1 Bi Ba2 111.52(31) 1_545 -1_555 n
Ba1 Bi Ba2 65.44(18) 1_545 101_445 n
Ba1 Bi Ba2 69.58(19) 1_545 101_545 n
Ba1 Bi Ba2 110.42(19) 1_545 -101_345 n
Ba1 Bi Ba2 114.56(18) 1_545 -101_445 n
Ba1 Bi O2 51.8(4) 1_545 101_445 n
Ba1 Bi O2 128.2(4) 1_545 -101_555 n
Ba1 Bi O4 46.28(28) 1_545 1_455 n
Ba1 Bi O4 133.72(28) 1_545 -1_655 n
Ba1 Bi O5 64.77(26) 1_545 2_655 n
Ba1 Bi O5 115.23(26) 1_545 -2_455 n
Ba1 Bi Ba2 111.52(31) -1_565 1_555 n
Ba1 Bi Ba2 68.48(31) -1_565 -1_555 n
Ba1 Bi Ba2 114.56(18) -1_565 101_445 n
Ba1 Bi Ba2 110.42(19) -1_565 101_545 n
Ba1 Bi Ba2 69.58(19) -1_565 -101_345 n
Ba1 Bi Ba2 65.44(18) -1_565 -101_445 n
Ba1 Bi O2 128.2(4) -1_565 101_445 n
Ba1 Bi O2 51.8(4) -1_565 -101_555 n
Ba1 Bi O4 133.72(28) -1_565 1_455 n
Ba1 Bi O4 46.28(28) -1_565 -1_655 n
Ba1 Bi O5 115.23(26) -1_565 2_655 n
Ba1 Bi O5 64.77(26) -1_565 -2_455 n
Ba2 Bi Ba2 180.0 1_555 -1_555 n
Ba2 Bi Ba2 107.33(24) 1_555 101_445 n
Ba2 Bi Ba2 106.71(23) 1_555 101_545 n
Ba2 Bi Ba2 73.29(23) 1_555 -101_345 n
Ba2 Bi Ba2 72.67(24) 1_555 -101_445 n
Ba2 Bi O2 119.66(27) 1_555 101_445 n
Ba2 Bi O2 60.34(27) 1_555 -101_555 n
Ba2 Bi O4 50.92(30) 1_555 1_455 n
Ba2 Bi O4 129.08(30) 1_555 -1_655 n
Ba2 Bi O5 56.16(26) 1_555 2_655 n
Ba2 Bi O5 123.84(26) 1_555 -2_455 n
Ba2 Bi Ba2 72.67(24) -1_555 101_445 n
Ba2 Bi Ba2 73.29(23) -1_555 101_545 n
Ba2 Bi Ba2 106.71(23) -1_555 -101_345 n
Ba2 Bi Ba2 107.33(24) -1_555 -101_445 n
Ba2 Bi O2 60.34(27) -1_555 101_445 n
Ba2 Bi O2 119.66(27) -1_555 -101_555 n
Ba2 Bi O4 129.08(30) -1_555 1_455 n
Ba2 Bi O4 50.92(30) -1_555 -1_655 n
Ba2 Bi O5 123.84(26) -1_555 2_655 n
Ba2 Bi O5 56.16(26) -1_555 -2_455 n
Ba2 Bi Ba2 105.84(28) 101_445 101_545 n
Ba2 Bi Ba2 74.16(28) 101_445 -101_345 n
Ba2 Bi Ba2 180.0 101_445 -101_445 n
Ba2 Bi O2 57.32(30) 101_445 101_445 n
Ba2 Bi O2 122.68(30) 101_445 -101_555 n
Ba2 Bi O4 56.50(33) 101_445 1_455 n
Ba2 Bi O4 123.50(33) 101_445 -1_655 n
Ba2 Bi O5 130.07(25) 101_445 2_655 n
Ba2 Bi O5 49.93(25) 101_445 -2_455 n
Ba2 Bi Ba2 180.0 101_545 -101_345 n
Ba2 Bi Ba2 74.16(28) 101_545 -101_445 n
Ba2 Bi O2 48.52(30) 101_545 101_445 n
Ba2 Bi O2 131.48(30) 101_545 -101_555 n
Ba2 Bi O4 115.64(24) 101_545 1_455 n
Ba2 Bi O4 64.36(24) 101_545 -1_655 n
Ba2 Bi O5 52.27(31) 101_545 2_655 n
Ba2 Bi O5 127.73(31) 101_545 -2_455 n
Ba2 Bi Ba2 105.84(28) -101_345 -101_445 n
Ba2 Bi O2 131.48(30) -101_455 101_445 n
Ba2 Bi O2 48.52(30) -101_455 -101_555 n
Ba2 Bi O4 64.36(24) -101_455 1_455 n
Ba2 Bi O4 115.64(24) -101_455 -1_655 n
Ba2 Bi O5 127.73(31) -101_455 2_655 n
Ba2 Bi O5 52.27(31) -101_455 -2_455 n
Ba2 Bi O2 122.68(30) -101_555 101_445 n
Ba2 Bi O2 57.32(30) -101_555 -101_555 n
Ba2 Bi O4 123.50(33) -101_555 1_455 n
Ba2 Bi O4 56.50(33) -101_555 -1_655 n
Ba2 Bi O5 49.93(25) -101_555 2_655 n
Ba2 Bi O5 130.07(25) -101_555 -2_455 n
O2 Bi O2 180.0 101_445 -101_555 n
O2 Bi O4 87.65(32) 101_445 1_455 n
O2 Bi O4 92.35(32) 101_445 -1_655 n
O2 Bi O5 88.51(31) 101_445 2_655 n
O2 Bi O5 91.49(31) 101_445 -2_455 n
O2 Bi O4 92.35(32) -101_555 1_455 n
O2 Bi O4 87.65(32) -101_555 -1_655 n
O2 Bi O5 91.49(31) -101_555 2_655 n
O2 Bi O5 88.51(31) -101_555 -2_455 n
O4 Bi O4 180.0 1_455 -1_655 n
O4 Bi O5 90.41(30) 1_455 2_655 n
O4 Bi O5 89.59(30) 1_455 -2_455 n
O4 Bi O5 89.59(30) -1_655 2_655 n
O4 Bi O5 90.41(30) -1_655 -2_455 n
O5 Bi O5 180.0 2_655 -2_455 n
Ba1 Ir Ba2 68.88(32) -101_456 -1_666 n
Ba1 Ir Ba2 71.17(25) -101_456 -101_446 n
Ba1 Ir Ba2 175.49(21) -101_456 -101_546 n
Ba1 Ir Ir 75.07(16) -101_566 2_756 n
Ba1 Ir O1 57.40(21) -101_566 -1_666 n
Ba1 Ir O2 122.6(4) -101_566 -101_656 n
Ba1 Ir O3 124.80(32) -101_566 -101_656 n
Ba1 Ir O3 57.7(4) -101_566 -102_556 n
Ba1 Ir O4 49.21(25) -101_566 -101_656 n
Ba1 Ir O5 123.9(4) -101_566 -102_556 n
Ba2 Ir Ba2 111.79(29) -1_666 -101_446 n
Ba2 Ir Ba2 111.93(28) -1_666 -101_546 n
Ba2 Ir Ir 106.83(17) -1_666 2_756 n
Ba2 Ir O1 56.52(33) -1_666 -1_666 n
Ba2 Ir O2 130.66(32) -1_666 -101_656 n
Ba2 Ir O3 121.94(34) -1_666 -101_656 n
Ba2 Ir O3 125.4(4) -1_666 -102_556 n
Ba2 Ir O4 60.3(4) -1_666 -101_656 n
Ba2 Ir O5 55.99(34) -1_666 -102_556 n
Ba2 Ir Ba2 112.00(33) -101_446 -101_546 n
Ba2 Ir Ir 113.14(25) -101_556 2_756 n
Ba2 Ir O1 128.20(24) -101_556 -1_666 n
Ba2 Ir O2 51.48(34) -101_556 -101_656 n
Ba2 Ir O3 126.2(4) -101_556 -101_656 n
Ba2 Ir O3 62.15(32) -101_556 -102_556 n
Ba2 Ir O4 51.6(4) -101_556 -101_656 n
Ba2 Ir O5 118.6(4) -101_556 -102_556 n
Ba2 Ir Ir 100.55(23) -101_656 2_756 n
Ba2 Ir O1 119.02(24) -101_656 -1_666 n
Ba2 Ir O2 60.54(32) -101_656 -101_656 n
Ba2 Ir O3 50.83(32) -101_656 -101_656 n
Ba2 Ir O3 120.5(4) -101_656 -102_556 n
Ba2 Ir O4 135.21(31) -101_656 -101_656 n
Ba2 Ir O5 58.0(4) -101_656 -102_556 n
Ir Ir O1 50.34(30) 2_756 -1_666 n
Ir Ir O2 122.49(26) 2_756 -101_656 n
Ir Ir O3 49.73(30) 2_756 -101_656 n
Ir Ir O3 51.00(28) 2_756 -102_556 n
Ir Ir O4 124.19(33) 2_756 -101_656 n
Ir Ir O5 128.2(4) 2_756 -102_556 n
O1 Ir O2 172.8(5) -1_666 -101_656 n
O1 Ir O3 83.2(4) -1_666 -101_656 n
O1 Ir O3 84.2(4) -1_666 -102_556 n
O1 Ir O4 94.0(4) -1_666 -101_656 n
O1 Ir O5 96.2(4) -1_666 -102_556 n
O2 Ir O3 91.9(4) -101_656 -101_656 n
O2 Ir O3 90.1(4) -101_656 -102_556 n
O2 Ir O4 90.4(4) -101_656 -101_656 n
O2 Ir O5 89.4(4) -101_656 -102_556 n
O3 Ir O3 83.6(5) -101_656 -102_556 n
O3 Ir O4 173.4(4) -101_656 -101_656 n
O3 Ir O5 94.8(4) -101_656 -102_556 n
O3 Ir O4 90.2(4) -102_556 -101_656 n
O3 Ir O5 178.3(5) -102_556 -102_556 n
O4 Ir O5 91.4(4) -101_656 -102_556 n
Ba1 O1 Ba1 173.7(10) 101_445 101_545 n
Ba1 O1 Ba2 91.2(4) 101_445 1_555 n
Ba1 O1 Ba2 84.8(4) 101_445 2_555 n
Ba1 O1 Ir 97.1(4) 101_445 -1_666 n
Ba1 O1 Ir 87.8(4) 101_445 -2_465 n
Ba1 O1 Ba2 84.8(4) 101_545 1_555 n
Ba1 O1 Ba2 91.2(4) 101_545 2_555 n
Ba1 O1 Ir 87.8(4) 101_545 -1_666 n
Ba1 O1 Ir 97.1(4) 101_545 -2_465 n
Ba2 O1 Ba2 102.6(6) 1_555 2_555 n
Ba2 O1 Ir 89.08(25) 1_555 -1_666 n
Ba2 O1 Ir 168.1(6) 1_555 -2_465 n
Ba2 O1 Ir 168.1(6) 2_555 -1_666 n
Ba2 O1 Ir 89.08(25) 2_555 -2_465 n
Ir O1 Ir 79.3(6) -1_666 -2_465 n
Ba1 O2 Ba2 83.04(32) 101_545 1_555 n
Ba1 O2 Ba2 95.78(35) 101_545 1_655 n
Ba1 O2 Bi 91.6(5) 101_545 101_555 n
Ba1 O2 Ir 92.8(4) 101_545 -101_656 n
Ba2 O2 Ba2 178.3(5) 1_555 1_655 n
Ba2 O2 Bi 86.0(4) 1_555 101_555 n
Ba2 O2 Ir 84.9(4) 1_555 -101_656 n
Ba2 O2 Bi 95.2(4) 1_655 101_555 n
Ba2 O2 Ir 94.0(5) 1_655 -101_656 n
Bi O2 Ir 169.4(5) 101_555 -101_656 n
Ba1 O3 Ba1 171.7(5) 1_545 101_545 n
Ba1 O3 Ba2 91.7(4) 1_545 1_555 n
Ba1 O3 Ir 96.4(4) 1_545 -101_656 n
Ba1 O3 Ir 87.9(4) 1_545 -102_455 n
Ba1 O3 Ba2 88.7(5) 101_545 1_555 n
Ba1 O3 Ir 91.9(4) 101_545 -101_656 n
Ba1 O3 Ir 92.7(4) 101_545 -102_455 n
Ba2 O3 Ir 94.7(4) 1_555 -101_656 n
Ba2 O3 Ir 173.8(5) 1_555 -102_455 n
Ir O3 Ir 79.3(4) -101_656 -102_455 n
Ba1 O4 Ba2 97.0(5) 1_645 1_655 n
Ba1 O4 Ba2 87.2(5) 1_645 101_545 n
Ba1 O4 Bi 95.9(4) 1_645 1_655 n
Ba1 O4 Ir 98.2(4) 1_645 -101_656 n
Ba2 O4 Ba2 174.2(5) 1_655 101_545 n
Ba2 O4 Bi 90.1(4) 1_655 1_655 n
Ba2 O4 Ir 96.2(4) 1_655 -101_656 n
Ba2 O4 Bi 85.48(35) 101_545 1_655 n
Ba2 O4 Ir 87.1(4) 101_545 -101_656 n
Bi O4 Ir 163.8(5) 1_655 -101_656 n
Ba2 O5 Ba2 162.5(5) 2_655 102_545 n
Ba2 O5 Ba2 95.6(4) 2_655 -102_446 n
Ba2 O5 Bi 85.39(32) 2_655 2_655 n
Ba2 O5 Ir 88.7(4) 2_655 -102_455 n
Ba2 O5 Ba2 101.5(4) 102_545 -102_446 n
Ba2 O5 Bi 90.3(4) 102_545 2_655 n
Ba2 O5 Ir 90.5(4) 102_545 -102_455 n
Ba2 O5 Bi 92.33(32) -102_445 2_655 n
Ba2 O5 Ir 104.3(4) -102_556 -102_455 n
Bi O5 Ir 162.9(5) 2_655 -102_455 n

loop_
_geom_bond_atom_site_label_1
_geom_bond_atom_site_label_2
_geom_bond_distance
_geom_bond_site_symmetry_2
_geom_bond_publ_flag
Ba1 Ba2 4.138(17) 1_565 n
Ba1 Ba2 4.138(17) 2_565 n
Ba1 Ba2 4.011(11) 101_455 n
Ba1 Ba2 4.250(11) 101_555 n
Ba1 Ba2 4.250(11) 102_455 n
Ba1 Ba2 4.011(11) 102_555 n
Ba1 Bi 3.71350(31) 1_565 n
Ba1 Bi 3.71350(31) 2_565 n
Ba1 Ir 3.641(19) -1_666 n
Ba1 Ir 3.641(19) -2_464 n
Ba1 Ir 3.527(10) -101_456 n
Ba1 Ir 3.792(10) -101_556 n
Ba1 Ir 3.792(10) -102_254 n
Ba1 Ir 3.527(10) -102_354 n
Ba1 O1 2.9736(15) 101_455 n
Ba1 O1 2.9736(15) 101_555 n
Ba1 O2 2.918(15) 101_455 n
Ba1 O2 2.918(15) 102_555 n
Ba1 O3 2.983(21) 1_565 n
Ba1 O3 2.983(21) 2_565 n
Ba1 O3 2.952(22) 101_455 n
Ba1 O3 2.952(22) 102_555 n
Ba1 O4 2.698(11) 1_465 n
Ba1 O4 2.698(11) 2_665 n
Ba1 O5 3.429(10) 1_465 n
Ba1 O5 3.429(10) 2_665 n
Ba2 Ba1 4.138(17) 1_545 n
Ba2 Ba1 4.250(11) 101_445 n
Ba2 Ba1 4.011(11) 101_545 n
Ba2 Ba2 4.642(18) 2_555 n
Ba2 Ba2 4.488(23) -1_565 n
Ba2 Ba2 4.404(19) -101_345 n
Ba2 Ba2 4.354(19) -101_445 n
Ba2 Bi 3.641(12) 1_555 n
Ba2 Bi 3.736(10) 101_455 n
Ba2 Bi 3.707(10) 101_555 n
Ba2 Ir 3.831(10) 1_454 n
Ba2 Ir 3.565(13) -1_666 n
Ba2 Ir 3.584(10) -101_446 n
Ba2 Ir 3.578(11) -101_546 n
Ba2 O1 2.974(14) 1_555 n
Ba2 O2 2.811(14) 1_455 n
Ba2 O2 3.128(14) 1_555 n
Ba2 O2 3.191(11) -101_445 n
Ba2 O3 2.783(14) 1_555 n
Ba2 O3 3.186(12) 2_555 n
Ba2 O4 2.826(17) 1_455 n
Ba2 O4 3.101(17) 101_455 n
Ba2 O4 3.435(11) -101_445 n
Ba2 O5 3.034(15) 2_655 n
Ba2 O5 2.955(16) 102_555 n
Ba2 O5 2.839(13) -102_344 n
Bi Ba1 3.71350(31) 1_545 n
Bi Ba1 3.71350(31) -1_565 n
Bi Ba2 3.641(12) 1_555 n
Bi Ba2 3.641(12) -1_555 n
Bi Ba2 3.707(10) 101_445 n
Bi Ba2 3.736(10) 101_545 n
Bi Ba2 3.736(10) -101_345 n
Bi Ba2 3.707(10) -101_445 n
Bi O2 2.219(10) 101_445 n
Bi O2 2.219(10) -101_445 n
Bi O4 2.290(8) 1_455 n
Bi O4 2.290(8) -1_655 n
Bi O5 2.271(8) 2_655 n
Bi O5 2.271(8) -2_454 n
Ir Ba1 3.641(19) -1_666 n
Ir Ba1 3.527(10) -101_456 n
Ir Ba1 3.792(10) -101_556 n
Ir Ba2 3.831(10) 1_656 n
Ir Ba2 3.565(13) -1_666 n
Ir Ba2 3.584(10) -101_446 n
Ir Ba2 3.578(11) -101_546 n
Ir Ir 2.571(9) 2_756 n
Ir O1 2.014(12) -1_666 n
Ir O2 2.038(11) -101_546 n
Ir O3 2.034(9) -101_546 n
Ir O3 1.997(10) -102_445 n
Ir O4 1.921(9) -101_546 n
Ir O5 1.966(9) -102_445 n
O1 Ba1 2.9736(15) 101_445 n
O1 Ba1 2.9736(15) 101_545 n
O1 Ba2 2.974(14) 1_555 n
O1 Ba2 2.974(14) 2_555 n
O1 Ir 2.014(12) -1_666 n
O1 Ir 2.014(12) -2_464 n
O2 Ba1 2.918(15) 101_545 n
O2 Ba2 3.128(14) 1_555 n
O2 Ba2 2.811(14) 1_655 n
O2 Ba2 3.191(11) -101_445 n
O2 Bi 2.219(10) 101_555 n
O2 Ir 2.038(11) -101_546 n
O3 Ba1 2.983(21) 1_545 n
O3 Ba1 2.952(22) 101_545 n
O3 Ba2 2.783(14) 1_555 n
O3 Ba2 3.186(12) 2_555 n
O3 Ir 2.034(9) -101_546 n
O3 Ir 1.997(10) -102_344 n
O4 Ba1 2.698(11) 1_645 n
O4 Ba2 2.826(17) 1_655 n
O4 Ba2 3.101(17) 101_545 n
O4 Ba2 3.435(11) -101_445 n
O4 Bi 2.290(8) 1_655 n
O4 Ir 1.921(9) -101_546 n
O5 Ba1 3.429(10) 1_645 n
O5 Ba2 3.034(15) 2_655 n
O5 Ba2 2.955(16) 102_545 n
O5 Ba2 2.839(13) -102_445 n
O5 Bi 2.271(8) 2_655 n
O5 Ir 1.966(9) -102_344 n
